data_7201770
loop_
_publ_author_name
'Goswami, Shyamaprosad'
'Jana, Subrata'
'Fun, Hoong-Kun'

_publ_section_title
;
 Recognition of dicarboxylic acids by 3,3&#x2032;-bipyridine amide
 based receptors and its supramolecular behavior in solid state
;
_journal_issue 5
_journal_name_full CrystEngComm
_journal_page_first 507
_journal_paper_doi 10.1039/b715136e
_journal_volume 10
_journal_year 2008
_chemical_formula_sum 'C13 H18 N2 O3'
_chemical_formula_weight 250.29
_chemical_name_common
;
Recognition of Dicarboxylic Acids by 3,3/-Bipyridine Amide
Based Receptors and Its Supramolecular Behavior in the Solid State
;
_chemical_name_systematic
;
?
;
_space_group_IT_number 2
_symmetry_cell_setting triclinic
_symmetry_space_group_name_Hall '-P 1'
_symmetry_space_group_name_H-M 'P -1'
_atom_sites_solution_hydrogens geom
_atom_sites_solution_primary direct
_atom_sites_solution_secondary difmap
_audit_creation_method SHELXL-97
_cell_angle_alpha 98.753(2)
_cell_angle_beta 103.129(1)
_cell_angle_gamma 91.122(1)
_cell_formula_units_Z 2
_cell_length_a 5.7920(4)
_cell_length_b 9.9488(7)
_cell_length_c 12.1657(8)
_cell_measurement_reflns_used 1287
_cell_measurement_temperature 297(2)
_cell_measurement_theta_max 30.09
_cell_measurement_theta_min 1.74
_cell_volume 673.69(8)
_computing_cell_refinement APEX2
_computing_data_collection 'APEX2 (Bruker, 2005)'
_computing_data_reduction 'SAINT (Bruker, 2005)'
_computing_molecular_graphics SHELXTL
_computing_publication_material
;
SHELXTL and PLATON (Spek, 2003)
;
_computing_structure_refinement SHELXTL
_computing_structure_solution 'SHELXTL (Sheldrick, 1998)'
_diffrn_ambient_temperature 297(2)
_diffrn_detector_area_resol_mean 8.33
_diffrn_measured_fraction_theta_full 0.992
_diffrn_measured_fraction_theta_max 0.992
_diffrn_measurement_device_type
;
Brucker SMART APEX2 CCD diffractometer
;
_diffrn_measurement_method '\w scans'
_diffrn_radiation_monochromator graphite
_diffrn_radiation_source 'fine-focus sealed tube'
_diffrn_radiation_type MoK\a
_diffrn_radiation_wavelength 0.71073
_diffrn_reflns_av_R_equivalents 0.0304
_diffrn_reflns_av_sigmaI/netI 0.0454
_diffrn_reflns_limit_h_max 8
_diffrn_reflns_limit_h_min -7
_diffrn_reflns_limit_k_max 13
_diffrn_reflns_limit_k_min -14
_diffrn_reflns_limit_l_max 17
_diffrn_reflns_limit_l_min -17
_diffrn_reflns_number 8512
_diffrn_reflns_theta_full 30.09
_diffrn_reflns_theta_max 30.09
_diffrn_reflns_theta_min 1.74
_diffrn_standards_number 0
_exptl_absorpt_coefficient_mu 0.088
_exptl_absorpt_correction_T_max 0.9917
_exptl_absorpt_correction_T_min 0.9440
_exptl_absorpt_correction_type multi-scan
_exptl_absorpt_process_details 'SADABS (Bruker, 2005)'
_exptl_crystal_colour Colourless
_exptl_crystal_density_diffrn 1.234
_exptl_crystal_density_method 'not measured'
_exptl_crystal_description Plate
_exptl_crystal_F_000 268
_exptl_crystal_size_max 0.66
_exptl_crystal_size_mid 0.34
_exptl_crystal_size_min 0.10
_refine_diff_density_max 0.161
_refine_diff_density_min -0.171
_refine_diff_density_rms 0.039
_refine_ls_extinction_method none
_refine_ls_goodness_of_fit_ref 1.021
_refine_ls_hydrogen_treatment refall
_refine_ls_matrix_type full
_refine_ls_number_parameters 235
_refine_ls_number_reflns 3928
_refine_ls_number_restraints 0
_refine_ls_restrained_S_all 1.021
_refine_ls_R_factor_all 0.1151
_refine_ls_R_factor_gt 0.0580
_refine_ls_shift/su_max 0.000
_refine_ls_shift/su_mean 0.000
_refine_ls_structure_factor_coef Fsqd
_refine_ls_weighting_details 'calc w=1/[\s^2^(Fo^2^)+(0.0872P)^2^+0.0000P] where P=(Fo^2^+2Fc^2^)/3'
_refine_ls_weighting_scheme calc
_refine_ls_wR_factor_gt 0.1494
_refine_ls_wR_factor_ref 0.1851
_reflns_number_gt 2025
_reflns_number_total 3928
_reflns_threshold_expression 'I > 2\s(I)'
_cod_data_source_file b715136e.txt
_cod_data_source_block spg376am
_cod_depositor_comments
;
The following automatic conversions were performed:
'_symmetry_cell_setting' value 'Triclinic' changed to 'triclinic'
according to '/home/saulius/struct/CIF-dictionaries/cif_core.dic'
dictionary named 'cif_core.dic' version 2.4.1 from 2010-06-29.

Automatic conversion script
Id: cif_fix_enum 1527 2010-12-29 10:47:43Z saulius 
;
_cod_original_sg_symbol_H-M P-1
_cod_database_code 7201770

loop_
_symmetry_equiv_pos_as_xyz
'x, y, z'
'-x, -y, -z'

loop_
_atom_site_label
_atom_site_type_symbol
_atom_site_fract_x
_atom_site_fract_y
_atom_site_fract_z
_atom_site_U_iso_or_equiv
_atom_site_adp_type
_atom_site_occupancy
_atom_site_symmetry_multiplicity
_atom_site_calc_flag
_atom_site_refinement_flags
_atom_site_disorder_assembly
_atom_site_disorder_group
N1 N 0.4474(3) 0.88921(14) 0.13736(14) 0.0574(4) Uani 1 1 d . . .
N2 N 0.5263(3) 0.67634(14) 0.18144(13) 0.0541(4) Uani 1 1 d . . .
C1 C 0.3018(3) 0.97833(18) 0.08904(17) 0.0580(5) Uani 1 1 d . . .
C2 C 0.0753(3) 0.94707(16) 0.02319(14) 0.0477(4) Uani 1 1 d . . .
C3 C 0.0008(4) 0.81034(19) 0.00673(18) 0.0617(5) Uani 1 1 d . . .
C4 C 0.1442(4) 0.71590(19) 0.05389(17) 0.0617(5) Uani 1 1 d . . .
C5 C 0.3691(3) 0.75954(16) 0.12119(14) 0.0485(4) Uani 1 1 d . . .
C6 C 0.4989(3) 0.53798(17) 0.17717(16) 0.0510(4) Uani 1 1 d . . .
C7 C 0.6736(3) 0.48102(18) 0.27104(19) 0.0592(5) Uani 1 1 d . . .
C8 C 0.6027(6) 0.3305(3) 0.2616(4) 0.1073(12) Uani 1 1 d . . .
C9 C 0.6580(6) 0.5574(3) 0.3885(2) 0.0844(8) Uani 1 1 d . . .
C10 C 0.9262(4) 0.4964(3) 0.2562(3) 0.0792(7) Uani 1 1 d . . .
O1 O 0.3465(3) 0.46750(13) 0.10614(13) 0.0714(5) Uani 1 1 d . . .
O2 O 0.8518(3) 1.02538(14) 0.25766(14) 0.0769(5) Uani 1 1 d . . .
C11 C 0.9936(3) 0.95726(18) 0.32578(16) 0.0531(5) Uani 1 1 d . . .
C12 C 1.2136(4) 1.0386(2) 0.3951(2) 0.0610(5) Uani 1 1 d . . .
C13 C 1.3937(3) 0.9567(2) 0.4628(2) 0.0605(5) Uani 1 1 d . . .
O3 O 0.9489(3) 0.84059(14) 0.33226(15) 0.0839(5) Uani 1 1 d . . .
H1 H 0.365(4) 1.071(2) 0.1055(17) 0.068(6) Uiso 1 1 d . . .
H3 H -0.162(4) 0.778(2) -0.0362(19) 0.083(7) Uiso 1 1 d . . .
H4 H 0.079(4) 0.622(2) 0.0467(18) 0.077(6) Uiso 1 1 d . . .
H8A H 0.611(7) 0.282(4) 0.181(3) 0.147(15) Uiso 1 1 d . . .
H8B H 0.432(7) 0.316(3) 0.269(3) 0.148(13) Uiso 1 1 d . . .
H8C H 0.709(7) 0.304(3) 0.331(3) 0.140(12) Uiso 1 1 d . . .
H9A H 0.491(7) 0.567(3) 0.395(3) 0.143(13) Uiso 1 1 d . . .
H9B H 0.724(5) 0.655(3) 0.401(2) 0.101(8) Uiso 1 1 d . . .
H9C H 0.761(5) 0.515(2) 0.447(2) 0.097(8) Uiso 1 1 d . . .
H10A H 0.930(6) 0.452(4) 0.174(3) 0.148(13) Uiso 1 1 d . . .
H10B H 1.017(5) 0.438(3) 0.306(2) 0.103(9) Uiso 1 1 d . . .
H10C H 0.973(5) 0.595(3) 0.265(2) 0.105(9) Uiso 1 1 d . . .
H12A H 1.273(5) 1.093(3) 0.345(2) 0.098(8) Uiso 1 1 d . . .
H12B H 1.160(4) 1.114(2) 0.445(2) 0.089(7) Uiso 1 1 d . . .
H13A H 1.323(4) 0.904(2) 0.5118(19) 0.079(7) Uiso 1 1 d . . .
H13B H 1.444(4) 0.882(2) 0.414(2) 0.085(7) Uiso 1 1 d . . .
H1N2 H 0.666(4) 0.728(2) 0.2327(19) 0.075(6) Uiso 1 1 d . . .
H1O2 H 0.698(5) 0.964(3) 0.212(2) 0.111(9) Uiso 1 1 d . . .

loop_
_atom_site_aniso_label
_atom_site_aniso_U_11
_atom_site_aniso_U_22
_atom_site_aniso_U_33
_atom_site_aniso_U_23
_atom_site_aniso_U_13
_atom_site_aniso_U_12
N1 0.0416(8) 0.0434(7) 0.0732(10) 0.0130(7) -0.0174(7) -0.0049(6)
N2 0.0435(8) 0.0417(7) 0.0646(9) 0.0108(7) -0.0141(7) -0.0023(7)
C1 0.0424(9) 0.0433(9) 0.0752(12) 0.0132(8) -0.0149(9) -0.0038(8)
C2 0.0404(9) 0.0456(8) 0.0483(9) 0.0093(7) -0.0089(8) -0.0025(7)
C3 0.0460(10) 0.0496(10) 0.0726(12) 0.0113(9) -0.0208(9) -0.0075(8)
C4 0.0525(11) 0.0443(9) 0.0719(12) 0.0135(8) -0.0208(9) -0.0082(8)
C5 0.0422(9) 0.0445(8) 0.0502(9) 0.0093(7) -0.0080(8) 0.0002(7)
C6 0.0388(9) 0.0448(9) 0.0650(11) 0.0084(8) 0.0031(8) 0.0005(7)
C7 0.0444(10) 0.0472(9) 0.0818(13) 0.0200(9) -0.0008(10) 0.0066(8)
C8 0.081(2) 0.0559(13) 0.168(3) 0.0458(18) -0.024(2) -0.0015(13)
C9 0.0844(19) 0.099(2) 0.0726(15) 0.0375(14) 0.0076(14) 0.0185(16)
C10 0.0486(12) 0.0750(15) 0.110(2) 0.0173(15) 0.0085(13) 0.0146(12)
O1 0.0586(8) 0.0468(7) 0.0905(10) 0.0048(7) -0.0152(8) -0.0072(6)
O2 0.0525(8) 0.0551(8) 0.1020(11) 0.0179(7) -0.0283(8) -0.0033(7)
C11 0.0394(9) 0.0469(9) 0.0617(11) 0.0040(8) -0.0081(8) 0.0011(8)
C12 0.0453(10) 0.0496(10) 0.0739(13) 0.0064(10) -0.0127(10) -0.0034(9)
C13 0.0401(10) 0.0527(10) 0.0744(13) 0.0058(10) -0.0127(10) -0.0005(9)
O3 0.0675(10) 0.0546(8) 0.1046(12) 0.0222(7) -0.0359(8) -0.0129(7)

loop_
_atom_type_symbol
_atom_type_description
_atom_type_scat_dispersion_real
_atom_type_scat_dispersion_imag
_atom_type_scat_source
C C 0.0033 0.0016 'International Tables Vol C Tables 4.2.6.8 and 6.1.1.4'
H H 0.0000 0.0000 'International Tables Vol C Tables 4.2.6.8 and 6.1.1.4'
N N 0.0061 0.0033 'International Tables Vol C Tables 4.2.6.8 and 6.1.1.4'
O O 0.0106 0.0060 'International Tables Vol C Tables 4.2.6.8 and 6.1.1.4'

loop_
_geom_angle_atom_site_label_1
_geom_angle_atom_site_label_2
_geom_angle_atom_site_label_3
_geom_angle
_geom_angle_site_symmetry_1
_geom_angle_site_symmetry_3
_geom_angle_publ_flag
C5 N1 C1 118.28(15) . . ?
C6 N2 C5 127.17(14) . . ?
C6 N2 H1N2 120.4(12) . . ?
C5 N2 H1N2 112.4(13) . . ?
N1 C1 C2 125.42(16) . . ?
N1 C1 H1 114.9(13) . . ?
C2 C1 H1 119.6(13) . . ?
C1 C2 C3 114.70(16) . . ?
C1 C2 C2 121.64(19) . 2_575 ?
C3 C2 C2 123.64(19) . 2_575 ?
C4 C3 C2 121.76(17) . . ?
C4 C3 H3 117.2(13) . . ?
C2 C3 H3 121.0(13) . . ?
C3 C4 C5 118.65(17) . . ?
C3 C4 H4 119.1(13) . . ?
C5 C4 H4 121.9(13) . . ?
N1 C5 C4 121.17(16) . . ?
N1 C5 N2 114.14(15) . . ?
C4 C5 N2 124.62(15) . . ?
O1 C6 N2 122.63(17) . . ?
O1 C6 C7 122.83(16) . . ?
N2 C6 C7 114.53(15) . . ?
C10 C7 C8 109.7(2) . . ?
C10 C7 C6 110.64(19) . . ?
C8 C7 C6 107.72(19) . . ?
C10 C7 C9 109.7(2) . . ?
C8 C7 C9 109.7(3) . . ?
C6 C7 C9 109.38(17) . . ?
C7 C8 H8A 108(2) . . ?
C7 C8 H8B 112(2) . . ?
H8A C8 H8B 107(3) . . ?
C7 C8 H8C 103.2(19) . . ?
H8A C8 H8C 120(3) . . ?
H8B C8 H8C 107(3) . . ?
C7 C9 H9A 112(2) . . ?
C7 C9 H9B 111.4(15) . . ?
H9A C9 H9B 103(2) . . ?
C7 C9 H9C 108.0(14) . . ?
H9A C9 H9C 117(2) . . ?
H9B C9 H9C 105(2) . . ?
C7 C10 H10A 109(2) . . ?
C7 C10 H10B 104.7(16) . . ?
H10A C10 H10B 105(2) . . ?
C7 C10 H10C 109.1(16) . . ?
H10A C10 H10C 108(2) . . ?
H10B C10 H10C 121(2) . . ?
C11 O2 H1O2 110.7(14) . . ?
O3 C11 O2 122.47(16) . . ?
O3 C11 C12 123.79(17) . . ?
O2 C11 C12 113.73(16) . . ?
C11 C12 C13 114.31(16) . . ?
C11 C12 H12A 107.9(15) . . ?
C13 C12 H12A 116.1(16) . . ?
C11 C12 H12B 106.7(15) . . ?
C13 C12 H12B 111.9(14) . . ?
H12A C12 H12B 98(2) . . ?
C12 C13 C13 112.9(2) . 2_876 ?
C12 C13 H13A 112.3(13) . . ?
C13 C13 H13A 108.7(13) 2_876 . ?
C12 C13 H13B 112.3(14) . . ?
C13 C13 H13B 110.5(15) 2_876 . ?
H13A C13 H13B 99.3(18) . . ?

loop_
_geom_bond_atom_site_label_1
_geom_bond_atom_site_label_2
_geom_bond_distance
_geom_bond_site_symmetry_2
_geom_bond_publ_flag
N1 C5 1.330(2) . ?
N1 C1 1.344(2) . ?
N2 C6 1.374(2) . ?
N2 C5 1.401(2) . ?
N2 H1N2 0.98(2) . ?
C1 C2 1.375(2) . ?
C1 H1 0.96(2) . ?
C2 C3 1.390(3) . ?
C2 C2 1.477(3) 2_575 ?
C3 C4 1.371(3) . ?
C3 H3 0.99(2) . ?
C4 C5 1.393(2) . ?
C4 H4 0.98(2) . ?
C6 O1 1.209(2) . ?
C6 C7 1.531(3) . ?
C7 C10 1.521(3) . ?
C7 C8 1.525(3) . ?
C7 C9 1.536(3) . ?
C8 H8A 1.03(4) . ?
C8 H8B 1.02(4) . ?
C8 H8C 1.00(4) . ?
C9 H9A 0.99(4) . ?
C9 H9B 1.02(3) . ?
C9 H9C 0.97(3) . ?
C10 H10A 1.04(4) . ?
C10 H10B 0.97(3) . ?
C10 H10C 1.00(3) . ?
O2 C11 1.306(2) . ?
O2 H1O2 1.06(3) . ?
C11 O3 1.202(2) . ?
C11 C12 1.501(2) . ?
C12 C13 1.509(3) . ?
C12 H12A 0.99(3) . ?
C12 H12B 0.99(2) . ?
C13 C13 1.514(4) 2_876 ?
C13 H13A 1.00(2) . ?
C13 H13B 0.97(2) . ?

loop_
_geom_torsion_atom_site_label_1
_geom_torsion_atom_site_label_2
_geom_torsion_atom_site_label_3
_geom_torsion_atom_site_label_4
_geom_torsion
_geom_torsion_site_symmetry_1
_geom_torsion_site_symmetry_2
_geom_torsion_site_symmetry_3
_geom_torsion_site_symmetry_4
_geom_torsion_publ_flag
C5 N1 C1 C2 0.0(3) . . . . ?
N1 C1 C2 C3 -0.9(3) . . . . ?
N1 C1 C2 C2 177.8(2) . . . 2_575 ?
C1 C2 C3 C4 0.4(3) . . . . ?
C2 C2 C3 C4 -178.2(2) 2_575 . . . ?
C2 C3 C4 C5 0.8(3) . . . . ?
C1 N1 C5 C4 1.4(3) . . . . ?
C1 N1 C5 N2 -175.64(17) . . . . ?
C3 C4 C5 N1 -1.8(3) . . . . ?
C3 C4 C5 N2 174.90(18) . . . . ?
C6 N2 C5 N1 -176.59(17) . . . . ?
C6 N2 C5 C4 6.5(3) . . . . ?
C5 N2 C6 O1 11.2(3) . . . . ?
C5 N2 C6 C7 -167.60(17) . . . . ?
O1 C6 C7 C10 115.2(2) . . . . ?
N2 C6 C7 C10 -66.0(2) . . . . ?
O1 C6 C7 C8 -4.7(3) . . . . ?
N2 C6 C7 C8 174.1(2) . . . . ?
O1 C6 C7 C9 -123.9(2) . . . . ?
N2 C6 C7 C9 55.0(2) . . . . ?
O3 C11 C12 C13 8.1(3) . . . . ?
O2 C11 C12 C13 -172.54(19) . . . . ?
C11 C12 C13 C13 -176.5(3) . . . 2_876 ?
